data_1527855
loop_
_publ_author_name
'Mueller, U.'

_publ_section_title
;
 Kristallstruktur von Antimontetrachloridcyanurat (Sb Cl4 N C O)3
;
_journal_name_full 'Zeitschrift fuer Anorganische und Allgemeine Chemie'
_journal_page_first 141
_journal_page_last 148
_journal_volume 422
_journal_year 1976
_chemical_formula_sum 'C Cl4 N O Sb'
_chemical_name_systematic 'Sb Cl4 (N C O)'
_space_group_IT_number 176
_symmetry_space_group_name_Hall '-P 6c'
_symmetry_space_group_name_H-M 'P 63/m'
_cell_angle_alpha 90
_cell_angle_beta 90
_cell_angle_gamma 120
_cell_formula_units_Z 6
_cell_length_a 11.67
_cell_length_b 11.67
_cell_length_c 9.95
_cell_volume 1173.533
_citation_journal_id_ASTM ZAACAB
_cod_data_source_file Mueller_ZAACAB_1976_633.cif
_cod_data_source_block C1Cl4N1O1Sb1
_cod_original_formula_sum 'C1 Cl4 N1 O1 Sb1'
_cod_database_code 1527855

loop_
_symmetry_equiv_pos_as_xyz
x,y,z
x-y,x,z+1/2
-y,x-y,z
-x,-y,z+1/2
-x+y,-x,z
y,-x+y,z+1/2
-x,-y,-z
-x+y,-x,-z-1/2
y,-x+y,-z
x,y,-z-1/2
x-y,x,-z
-y,x-y,-z-1/2

loop_
_atom_site_label
_atom_site_type_symbol
_atom_site_fract_x
_atom_site_fract_y
_atom_site_fract_z
_atom_site_occupancy
_atom_site_U_iso_or_equiv
N1 N-3 0.372 0.574 0.25 1 0.0
O1 O-2 0.164 0.414 0.25 1 0.0
Cl1 Cl-1 0.1845 0.138 0.25 1 0.0
Cl3 Cl-1 0.3119 0.3761 0.0185 1 0.0
Sb1 Sb+5 0.31844 0.36195 0.25 1 0.0
C1 C+4 0.24 0.537 0.25 1 0.0
Cl2 Cl-1 0.5277 0.3913 0.25 1 0.0
